data_2220176
loop_
_publ_author_name
'Zhao, Fuqi'
'Li, Ping'
'Zhu, Xiaohui'
'Dong, Lihua'

_publ_section_title
;
 Bis(ethylenedithio)tetrathiafulvalenium--tetrachloridocobaltate(II)
 (3/2)
;
_journal_coeditor_code HB2784
_journal_issue 12
_journal_name_full 'Acta Crystallographica Section E'
_journal_page_first m1516
_journal_paper_doi 10.1107/S1600536808033692
_journal_volume 64
_journal_year 2008
_chemical_formula_iupac '(C10 H8 S8)3 [Co Cl4]2'
_chemical_formula_moiety '3(C10 H8 S8 1.33-), 2(Cl4 Co 2-)'
_chemical_formula_sum 'C30 H24 Cl8 Co2 S24'
_chemical_formula_weight 1555.39
_chemical_name_systematic
;
Bis(ethylenedithio)tetrathiafulvalenium--tetrachloridocobaltate(II) (3/2)
;
_space_group_IT_number 2
_symmetry_cell_setting triclinic
_symmetry_space_group_name_Hall '-P 1'
_symmetry_space_group_name_H-M 'P -1'
_atom_sites_solution_hydrogens geom
_atom_sites_solution_primary direct
_atom_sites_solution_secondary difmap
_audit_creation_method SHELXL-97
_cell_angle_alpha 86.280(14)
_cell_angle_beta 89.967(19)
_cell_angle_gamma 78.456(19)
_cell_formula_units_Z 1
_cell_length_a 6.7904(19)
_cell_length_b 9.6402(18)
_cell_length_c 20.499(4)
_cell_measurement_reflns_used 31
_cell_measurement_temperature 293(2)
_cell_measurement_theta_max 12.423
_cell_measurement_theta_min 4.953
_cell_volume 1311.9(5)
_computing_cell_refinement 'XSCANS (Bruker, 1996)'
_computing_data_collection 'XSCANS (Bruker, 1996)'
_computing_data_reduction 'XSCANS (Bruker, 1996)'
_computing_molecular_graphics 'SHELXTL (Sheldrick, 2008)'
_computing_publication_material 'SHELXTL (Sheldrick, 2008)'
_computing_structure_refinement 'SHELXL97 (Sheldrick, 2008)'
_computing_structure_solution 'SIR (Altomare <i>et al.</i>,  1999)'
_diffrn_ambient_temperature 293(2)
_diffrn_measured_fraction_theta_full 1.000
_diffrn_measured_fraction_theta_max 1.000
_diffrn_measurement_device_type 'Bruker P4'
_diffrn_measurement_method /w
_diffrn_radiation_monochromator graphite
_diffrn_radiation_source 'fine-focus sealed tube'
_diffrn_radiation_type MoK\a
_diffrn_radiation_wavelength 0.71073
_diffrn_reflns_av_R_equivalents 0.0944
_diffrn_reflns_av_sigmaI/netI 0.2352
_diffrn_reflns_limit_h_max 1
_diffrn_reflns_limit_h_min -8
_diffrn_reflns_limit_k_max 11
_diffrn_reflns_limit_k_min -11
_diffrn_reflns_limit_l_max 25
_diffrn_reflns_limit_l_min -25
_diffrn_reflns_number 6527
_diffrn_reflns_theta_full 26.00
_diffrn_reflns_theta_max 26.00
_diffrn_reflns_theta_min 1.99
_diffrn_standards_decay_% 1
_diffrn_standards_interval_count 3
_diffrn_standards_number 97
_exptl_absorpt_coefficient_mu 2.025
_exptl_absorpt_correction_T_max 0.8163
_exptl_absorpt_correction_T_min 0.6521
_exptl_absorpt_correction_type psi-scan
_exptl_absorpt_process_details '(XSCANS; Bruker, 1996)'
_exptl_crystal_colour black
_exptl_crystal_density_diffrn 1.969
_exptl_crystal_density_method 'not measured'
_exptl_crystal_description prism
_exptl_crystal_F_000 778
_exptl_crystal_size_max 0.22
_exptl_crystal_size_mid 0.18
_exptl_crystal_size_min 0.10
_refine_diff_density_max 0.912
_refine_diff_density_min -1.064
_refine_ls_extinction_method none
_refine_ls_goodness_of_fit_ref 0.919
_refine_ls_hydrogen_treatment constr
_refine_ls_matrix_type full
_refine_ls_number_parameters 289
_refine_ls_number_reflns 5159
_refine_ls_number_restraints 8
_refine_ls_restrained_S_all 0.918
_refine_ls_R_factor_all 0.2297
_refine_ls_R_factor_gt 0.1001
_refine_ls_shift/su_max 0.000
_refine_ls_shift/su_mean 0.000
_refine_ls_structure_factor_coef Fsqd
_refine_ls_weighting_details 'calc w=1/[\s^2^(Fo^2^)+(0.1192P)^2^] where P=(Fo^2^+2Fc^2^)/3'
_refine_ls_weighting_scheme calc
_refine_ls_wR_factor_gt 0.2142
_refine_ls_wR_factor_ref 0.2806
_reflns_number_gt 1927
_reflns_number_total 5159
_reflns_threshold_expression I>2\s(I)
_cod_data_source_file hb2784.cif
_cod_data_source_block I
_cod_database_code 2220176
_cod_database_fobs_code 2220176

loop_
_symmetry_equiv_pos_as_xyz
'x, y, z'
'-x, -y, -z'

loop_
_atom_site_type_symbol
_atom_site_label
_atom_site_fract_x
_atom_site_fract_y
_atom_site_fract_z
_atom_site_U_iso_or_equiv
_atom_site_adp_type
_atom_site_calc_flag
_atom_site_refinement_flags
_atom_site_occupancy
C C11 0.271(3) 0.0230(19) 0.6376(9) 0.068(6) Uani d D 1
H H11A 0.2624 0.0986 0.6671 0.081 Uiso calc R 1
H H11B 0.1845 -0.0397 0.6542 0.081 Uiso calc R 1
C C12 0.487(2) -0.0600(19) 0.6370(11) 0.085(7) Uani d DU 1
H H12A 0.4917 -0.1379 0.6090 0.102 Uiso calc R 1
H H12B 0.5226 -0.1013 0.6809 0.102 Uiso calc R 1
C C1 0.557(2) 0.4107(18) 1.1811(8) 0.051(5) Uani d . 1
H H1A 0.6758 0.3413 1.1952 0.061 Uiso calc R 1
H H1B 0.5116 0.4665 1.2180 0.061 Uiso calc R 1
C C2 0.397(2) 0.3341(16) 1.1632(8) 0.041(4) Uani d . 1
H H2A 0.3816 0.2680 1.1997 0.049 Uiso calc R 1
H H2B 0.4443 0.2784 1.1265 0.049 Uiso calc R 1
C C3 0.397(2) 0.5999(16) 1.0767(7) 0.035(4) Uani d . 1
C C4 0.218(2) 0.5659(13) 1.0853(7) 0.029(3) Uani d . 1
C C5 0.161(2) 0.7692(15) 0.9978(7) 0.035(4) Uani d . 1
C C6 0.076(2) 0.8723(13) 0.9480(7) 0.023(3) Uani d . 1
C C7 0.023(2) 1.0697(16) 0.8548(7) 0.035(4) Uani d . 1
C C8 -0.155(2) 1.0292(14) 0.8635(7) 0.034(4) Uani d . 1
C C9 -0.106(3) 1.2069(19) 0.7415(9) 0.061(6) Uani d . 1
H H9A -0.0977 1.2849 0.7099 0.073 Uiso calc R 1
H H9B -0.0827 1.1209 0.7181 0.073 Uiso calc R 1
C C10 -0.304(3) 1.228(2) 0.7659(9) 0.069(6) Uani d . 1
H H10A -0.3953 1.2454 0.7286 0.082 Uiso calc R 1
H H10B -0.3260 1.3151 0.7888 0.082 Uiso calc R 1
C C13 0.350(2) 0.2161(15) 0.5480(7) 0.035(4) Uani d . 1
C C14 0.542(2) 0.1863(16) 0.5711(8) 0.040(4) Uani d . 1
C C15 0.485(3) 0.4319(15) 0.5147(9) 0.045(4) Uani d . 1
Cl Cl1 0.0026(7) 0.7913(4) 0.7470(2) 0.0460(11) Uani d . 1
Cl Cl2 -0.2946(7) 0.5703(5) 0.6666(2) 0.0563(13) Uani d . 1
Cl Cl3 0.0831(8) 0.7338(5) 0.5751(2) 0.0546(13) Uani d . 1
Cl Cl4 0.2378(7) 0.4170(4) 0.6910(2) 0.0529(12) Uani d . 1
Co Co01 0.0140(4) 0.6252(2) 0.67099(11) 0.0402(6) Uani d . 1
S S1 0.6258(6) 0.5265(5) 1.1162(2) 0.0508(13) Uani d . 1
S S2 0.1496(6) 0.4391(4) 1.1417(2) 0.0426(11) Uani d . 1
S S3 0.4092(6) 0.7397(4) 1.0199(2) 0.0373(10) Uani d . 1
S S4 0.0217(6) 0.6592(4) 1.0356(2) 0.0351(10) Uani d . 1
S S5 0.2191(6) 0.9787(4) 0.9081(2) 0.0371(10) Uani d . 1
S S6 -0.1704(6) 0.9004(4) 0.9241(2) 0.0370(10) Uani d . 1
S S7 0.0938(6) 1.1928(4) 0.7998(2) 0.0388(11) Uani d . 1
S S8 -0.3763(6) 1.0934(5) 0.8193(2) 0.0439(11) Uani d . 1
S S9 0.1832(8) 0.0971(5) 0.5591(2) 0.0572(14) Uani d . 1
S S10 0.6771(8) 0.0341(5) 0.6107(3) 0.0673(16) Uani d D 1
S S11 0.2669(7) 0.3772(5) 0.5071(2) 0.0536(13) Uani d . 1
S S12 0.6655(6) 0.3251(4) 0.5600(2) 0.0450(12) Uani d . 1

loop_
_atom_site_aniso_label
_atom_site_aniso_U_11
_atom_site_aniso_U_22
_atom_site_aniso_U_33
_atom_site_aniso_U_12
_atom_site_aniso_U_13
_atom_site_aniso_U_23
C11 0.089(17) 0.062(13) 0.058(13) -0.042(13) 0.003(12) 0.028(10)
C12 0.104(18) 0.063(13) 0.098(17) -0.053(14) -0.022(14) 0.035(12)
C1 0.038(10) 0.046(10) 0.060(12) 0.004(9) -0.018(9) 0.028(9)
C2 0.028(9) 0.030(9) 0.060(11) -0.002(7) -0.011(8) 0.018(8)
C3 0.047(10) 0.037(9) 0.025(8) -0.024(8) -0.011(8) 0.012(7)
C4 0.039(9) 0.014(7) 0.031(8) -0.006(7) -0.001(7) 0.011(6)
C5 0.039(10) 0.029(8) 0.042(9) -0.023(8) -0.015(8) 0.014(7)
C6 0.024(8) 0.017(7) 0.028(8) -0.005(6) -0.003(7) -0.007(6)
C7 0.027(9) 0.032(8) 0.040(10) 0.007(7) 0.007(8) 0.008(7)
C8 0.040(10) 0.018(7) 0.044(10) -0.008(7) -0.001(8) 0.010(7)
C9 0.065(13) 0.054(12) 0.074(13) -0.048(11) -0.022(11) 0.025(10)
C10 0.040(12) 0.090(16) 0.074(14) -0.023(12) -0.020(11) 0.035(12)
C13 0.041(10) 0.029(8) 0.036(9) -0.010(8) -0.013(8) 0.013(7)
C14 0.031(9) 0.030(8) 0.060(11) -0.016(7) -0.013(8) 0.026(8)
C15 0.043(10) 0.021(8) 0.069(12) -0.009(8) 0.000(9) 0.011(8)
Cl1 0.058(3) 0.028(2) 0.053(3) -0.013(2) -0.001(2) 0.0053(18)
Cl2 0.053(3) 0.047(3) 0.071(3) -0.020(2) -0.004(3) 0.013(2)
Cl3 0.071(3) 0.045(3) 0.050(3) -0.021(2) 0.003(2) 0.013(2)
Cl4 0.047(3) 0.031(2) 0.077(3) -0.006(2) -0.002(2) 0.016(2)
Co01 0.0444(15) 0.0261(11) 0.0492(14) -0.0093(11) -0.0038(12) 0.0124(10)
S1 0.030(2) 0.044(3) 0.076(3) -0.011(2) -0.013(2) 0.028(2)
S2 0.035(2) 0.032(2) 0.060(3) -0.014(2) -0.002(2) 0.024(2)
S3 0.032(2) 0.038(2) 0.044(2) -0.0170(19) -0.005(2) 0.0166(18)
S4 0.030(2) 0.027(2) 0.048(3) -0.0129(18) -0.0060(19) 0.0179(17)
S5 0.030(2) 0.031(2) 0.050(3) -0.0120(18) -0.004(2) 0.0195(18)
S6 0.030(2) 0.030(2) 0.053(3) -0.0170(18) -0.007(2) 0.0143(18)
S7 0.033(2) 0.035(2) 0.047(3) -0.011(2) -0.002(2) 0.0167(19)
S8 0.034(2) 0.043(2) 0.053(3) -0.012(2) -0.010(2) 0.019(2)
S9 0.060(3) 0.052(3) 0.065(3) -0.034(3) -0.014(3) 0.030(2)
S10 0.058(3) 0.030(2) 0.105(4) 0.003(2) -0.008(3) 0.030(3)
S11 0.041(3) 0.044(3) 0.075(3) -0.019(2) -0.015(2) 0.031(2)
S12 0.035(2) 0.038(2) 0.062(3) -0.015(2) -0.009(2) 0.018(2)

loop_
_atom_type_symbol
_atom_type_description
_atom_type_scat_dispersion_real
_atom_type_scat_dispersion_imag
_atom_type_scat_source
C C 0.0033 0.0016 'International Tables Vol C Tables 4.2.6.8 and 6.1.1.4'
H H 0.0000 0.0000 'International Tables Vol C Tables 4.2.6.8 and 6.1.1.4'
S S 0.1246 0.1234 'International Tables Vol C Tables 4.2.6.8 and 6.1.1.4'
Cl Cl 0.1484 0.1585 'International Tables Vol C Tables 4.2.6.8 and 6.1.1.4'
Co Co 0.3494 0.9721 'International Tables Vol C Tables 4.2.6.8 and 6.1.1.4'

loop_
_geom_angle_atom_site_label_1
_geom_angle_atom_site_label_2
_geom_angle_atom_site_label_3
_geom_angle_site_symmetry_1
_geom_angle
C12 C11 S9 . 112.6(14)
C12 C11 H11A . 109.1
S9 C11 H11A . 109.1
C12 C11 H11B . 109.1
S9 C11 H11B . 109.1
H11A C11 H11B . 107.8
C11 C12 S10 . 117.6(12)
C11 C12 H12A . 107.9
S10 C12 H12A . 107.9
C11 C12 H12B . 107.9
S10 C12 H12B . 107.9
H12A C12 H12B . 107.2
C2 C1 S1 . 114.6(12)
C2 C1 H1A . 108.6
S1 C1 H1A . 108.6
C2 C1 H1B . 108.6
S1 C1 H1B . 108.6
H1A C1 H1B . 107.6
C1 C2 S2 . 117.9(11)
C1 C2 H2A . 107.8
S2 C2 H2A . 107.8
C1 C2 H2B . 107.8
S2 C2 H2B . 107.8
H2A C2 H2B . 107.2
C4 C3 S3 . 116.7(12)
C4 C3 S1 . 129.2(11)
S3 C3 S1 . 114.1(8)
C3 C4 S4 . 116.9(10)
C3 C4 S2 . 128.5(12)
S4 C4 S2 . 114.6(8)
C6 C5 S3 . 122.8(10)
C6 C5 S4 . 120.8(11)
S3 C5 S4 . 116.3(8)
C5 C6 S6 . 123.3(10)
C5 C6 S5 . 120.7(11)
S6 C6 S5 . 116.0(8)
C8 C7 S7 . 131.0(12)
C8 C7 S5 . 114.8(11)
S7 C7 S5 . 114.2(9)
C7 C8 S6 . 118.0(12)
C7 C8 S8 . 127.0(11)
S6 C8 S8 . 115.0(9)
C10 C9 S7 . 117.0(15)
C10 C9 H9A . 108.0
S7 C9 H9A . 108.0
C10 C9 H9B . 108.0
S7 C9 H9B . 108.0
H9A C9 H9B . 107.3
C9 C10 S8 . 119.3(14)
C9 C10 H10A . 107.5
S8 C10 H10A . 107.5
C9 C10 H10B . 107.5
S8 C10 H10B . 107.5
H10A C10 H10B . 107.0
C14 C13 S11 . 117.8(11)
C14 C13 S9 . 123.2(11)
S11 C13 S9 . 119.0(9)
C13 C14 S12 . 113.9(11)
C13 C14 S10 . 130.2(11)
S12 C14 S10 . 115.8(9)
C15 C15 S12 2_666 121.2(17)
C15 C15 S11 2_666 122.1(17)
S12 C15 S11 . 116.7(8)
Cl3 Co01 Cl2 . 110.4(2)
Cl3 Co01 Cl4 . 110.28(19)
Cl2 Co01 Cl4 . 106.69(18)
Cl3 Co01 Cl1 . 105.49(17)
Cl2 Co01 Cl1 . 107.4(2)
Cl4 Co01 Cl1 . 116.55(19)
C3 S1 C1 . 103.6(7)
C4 S2 C2 . 99.8(7)
C5 S3 C3 . 95.1(7)
C5 S4 C4 . 95.0(7)
C6 S5 C7 . 95.2(7)
C6 S6 C8 . 96.0(7)
C7 S7 C9 . 98.3(8)
C8 S8 C10 . 101.3(8)
C13 S9 C11 . 97.4(8)
C14 S10 C12 . 103.2(8)
C15 S11 C13 . 94.8(7)
C15 S12 C14 . 96.2(7)

loop_
_geom_bond_atom_site_label_1
_geom_bond_atom_site_label_2
_geom_bond_site_symmetry_2
_geom_bond_distance
_geom_bond_publ_flag
C11 C12 . 1.527(10) ?
C11 S9 . 1.772(17) ?
C11 H11A . 0.9700 ?
C11 H11B . 0.9700 ?
C12 S10 . 1.782(9) ?
C12 H12A . 0.9700 ?
C12 H12B . 0.9700 ?
C1 C2 . 1.49(2) ?
C1 S1 . 1.803(16) ?
C1 H1A . 0.9700 ?
C1 H1B . 0.9700 ?
C2 S2 . 1.818(15) ?
C2 H2A . 0.9700 ?
C2 H2B . 0.9700 ?
C3 C4 . 1.333(19) ?
C3 S3 . 1.738(14) ?
C3 S1 . 1.747(16) ?
C4 S4 . 1.739(14) ?
C4 S2 . 1.756(13) ?
C5 C6 . 1.416(18) ?
C5 S3 . 1.708(15) ?
C5 S4 . 1.708(13) ?
C6 S6 . 1.706(14) ?
C6 S5 . 1.720(13) ?
C7 C8 . 1.35(2) ?
C7 S7 . 1.723(14) ?
C7 S5 . 1.774(15) ?
C8 S6 . 1.717(14) ?
C8 S8 . 1.735(16) ?
C9 C10 . 1.42(2) ?
C9 S7 . 1.786(17) ?
C9 H9A . 0.9700 ?
C9 H9B . 0.9700 ?
C10 S8 . 1.791(17) ?
C10 H10A . 0.9700 ?
C10 H10B . 0.9700 ?
C13 C14 . 1.36(2) ?
C13 S11 . 1.708(14) ?
C13 S9 . 1.771(15) ?
C14 S12 . 1.719(14) ?
C14 S10 . 1.720(15) ?
C15 C15 2_666 1.46(3) ?
C15 S12 . 1.672(17) ?
C15 S11 . 1.679(16) ?
Co1 Cl1 . 2.296(5) y
Co1 Cl2 . 2.265(5) y
Co1 Cl3 . 2.259(5) y
Co1 Cl4 . 2.276(5) y

loop_
_geom_hbond_atom_site_label_D
_geom_hbond_atom_site_label_H
_geom_hbond_atom_site_label_A
_geom_hbond_site_symmetry_A
_geom_hbond_distance_DH
_geom_hbond_distance_HA
_geom_hbond_distance_DA
_geom_hbond_angle_DHA
_geom_hbond_publ_flag
C1 H1A Cl1 2_667 0.97 2.55 3.494(16) 165 y
C1 H1B Cl2 2_567 0.97 2.83 3.591(16) 136 y
C10 H10A Cl4 1_465 0.97 2.78 3.57(2) 139 y

loop_
_geom_torsion_atom_site_label_1
_geom_torsion_atom_site_label_2
_geom_torsion_atom_site_label_3
_geom_torsion_atom_site_label_4
_geom_torsion_site_symmetry_1
_geom_torsion
S9 C11 C12 S10 . 61(2)
S1 C1 C2 S2 . -63.6(17)
S3 C3 C4 S4 . 3.4(18)
S1 C3 C4 S4 . -178.5(10)
S3 C3 C4 S2 . -175.7(9)
S1 C3 C4 S2 . 2(2)
S3 C5 C6 S6 . 178.5(9)
S4 C5 C6 S6 . 2.7(19)
S3 C5 C6 S5 . -1.9(18)
S4 C5 C6 S5 . -177.7(8)
S7 C7 C8 S6 . 179.7(10)
S5 C7 C8 S6 . 0.9(18)
S7 C7 C8 S8 . 0(3)
S5 C7 C8 S8 . -178.9(9)
S7 C9 C10 S8 . -64(2)
S11 C13 C14 S12 . 4.6(19)
S9 C13 C14 S12 . -174.7(9)
S11 C13 C14 S10 . -176.7(11)
S9 C13 C14 S10 . 4(3)
C4 C3 S1 C1 . -8.6(18)
S3 C3 S1 C1 . 169.6(9)
C2 C1 S1 C3 . 37.9(15)
C3 C4 S2 C2 . -17.8(17)
S4 C4 S2 C2 . 163.1(9)
C1 C2 S2 C4 . 49.0(14)
C6 C5 S3 C3 . -176.9(13)
S4 C5 S3 C3 . -0.9(11)
C4 C3 S3 C5 . -1.4(14)
S1 C3 S3 C5 . -179.9(9)
C6 C5 S4 C4 . 178.4(13)
S3 C5 S4 C4 . 2.3(11)
C3 C4 S4 C5 . -3.4(14)
S2 C4 S4 C5 . 175.8(9)
C5 C6 S5 C7 . 178.4(12)
S6 C6 S5 C7 . -2.0(9)
C8 C7 S5 C6 . 0.7(14)
S7 C7 S5 C6 . -178.4(9)
C5 C6 S6 C8 . -178.0(13)
S5 C6 S6 C8 . 2.4(9)
C7 C8 S6 C6 . -2.0(14)
S8 C8 S6 C6 . 177.8(9)
C8 C7 S7 C9 . -18.6(19)
S5 C7 S7 C9 . 160.3(10)
C10 C9 S7 C7 . 49.3(16)
C7 C8 S8 C10 . -3.3(18)
S6 C8 S8 C10 . 176.9(10)
C9 C10 S8 C8 . 35.6(19)
C14 C13 S9 C11 . 34.6(17)
S11 C13 S9 C11 . -144.8(10)
C12 C11 S9 C13 . -64.9(14)
C13 C14 S10 C12 . -17(2)
S12 C14 S10 C12 . 161.7(11)
C11 C12 S10 C14 . -17(2)
C15 C15 S11 C13 2_666 177(2)
S12 C15 S11 C13 . -5.1(12)
C14 C13 S11 C15 . 0.1(15)
S9 C13 S11 C15 . 179.5(11)
C15 C15 S12 C14 2_666 -175(2)
S11 C15 S12 C14 . 7.2(12)
C13 C14 S12 C15 . -6.9(15)
S10 C14 S12 C15 . 174.3(11)
